data_1515896
loop_
_publ_author_name
'Pandurangan, Komala'
'Gallagher, Shane'
'Morgan, Grace G.'
'M\"uller-Bunz, Helge'
'Paradisi, Francesca'

_publ_section_title
;
 Structure and antibacterial activity of the silver(I) complex of
 2-aminophenoxazine-3-one.
;
_journal_issue 8
_journal_name_full 'Metallomics : integrated biometal science'
_journal_page_first 530
_journal_page_last 534
_journal_paper_doi 10.1039/c003515g
_journal_volume 2
_journal_year 2010
_chemical_formula_moiety '3 (C6 H2 O2 Cl4), 2 (C12 H8 N2 O2)'
_chemical_formula_sum 'C42 H22 Cl12 N4 O10'
_chemical_formula_weight 1168.04
_chemical_name_systematic
;
?
;
_space_group_IT_number 2
_symmetry_cell_setting triclinic
_symmetry_space_group_name_Hall '-P 1'
_symmetry_space_group_name_H-M 'P -1'
_atom_sites_solution_hydrogens difmap
_atom_sites_solution_primary direct
_atom_sites_solution_secondary difmap
_audit_creation_method SHELXL-97
_cell_angle_alpha 99.180(3)
_cell_angle_beta 104.737(3)
_cell_angle_gamma 109.772(3)
_cell_formula_units_Z 1
_cell_length_a 9.3384(13)
_cell_length_b 10.8469(15)
_cell_length_c 12.0839(16)
_cell_measurement_reflns_used 3008
_cell_measurement_temperature 100(2)
_cell_measurement_theta_max 26.33
_cell_measurement_theta_min 2.35
_cell_volume 1072.6(3)
_computing_cell_refinement 'Bruker SAINT'
_computing_data_collection 'Bruker SMART'
_computing_data_reduction 'Bruker SAINT'
_computing_molecular_graphics 'Bruker SHELXTL'
_computing_publication_material 'Bruker SHELXTL'
_computing_structure_refinement 'SHELXL-97 (Sheldrick, 1997)'
_computing_structure_solution 'SHELXS-97 (Sheldrick, 1990)'
_diffrn_ambient_temperature 100(2)
_diffrn_measured_fraction_theta_full 0.990
_diffrn_measured_fraction_theta_max 0.990
_diffrn_measurement_device_type 'CCD area detector'
_diffrn_measurement_method '\f and \w scans'
_diffrn_radiation_monochromator graphite
_diffrn_radiation_source 'sealed tube'
_diffrn_radiation_type MoK\a
_diffrn_radiation_wavelength 0.71073
_diffrn_reflns_av_R_equivalents 0.0235
_diffrn_reflns_av_sigmaI/netI 0.0374
_diffrn_reflns_limit_h_max 11
_diffrn_reflns_limit_h_min -11
_diffrn_reflns_limit_k_max 13
_diffrn_reflns_limit_k_min -13
_diffrn_reflns_limit_l_max 15
_diffrn_reflns_limit_l_min -15
_diffrn_reflns_number 9505
_diffrn_reflns_theta_full 26.42
_diffrn_reflns_theta_max 26.42
_diffrn_reflns_theta_min 1.81
_exptl_absorpt_coefficient_mu 0.842
_exptl_absorpt_correction_T_max 0.9591
_exptl_absorpt_correction_T_min 0.7580
_exptl_absorpt_correction_type multi-scan
_exptl_absorpt_process_details
;
SADABS v.2.10 (Bruker,2003) was used for absorption correction.
R(int) for selected reflections was 0.053 before and 0.020 after
correction. The Ratio of minimum to maximum transmission is 0.790333.
The \l/2 correction factor is 0.0015.
;
_exptl_crystal_colour red
_exptl_crystal_density_diffrn 1.808
_exptl_crystal_density_method 'not measured'
_exptl_crystal_description plate
_exptl_crystal_F_000 586
_exptl_crystal_size_max 0.20
_exptl_crystal_size_mid 0.20
_exptl_crystal_size_min 0.05
_refine_diff_density_max 0.573
_refine_diff_density_min -0.326
_refine_diff_density_rms 0.091
_refine_ls_extinction_method none
_refine_ls_goodness_of_fit_ref 1.037
_refine_ls_hydrogen_treatment mixed
_refine_ls_matrix_type full
_refine_ls_number_parameters 323
_refine_ls_number_reflns 4381
_refine_ls_number_restraints 5
_refine_ls_restrained_S_all 1.037
_refine_ls_R_factor_all 0.0506
_refine_ls_R_factor_gt 0.0384
_refine_ls_shift/su_max 0.001
_refine_ls_shift/su_mean 0.000
_refine_ls_structure_factor_coef Fsqd
_refine_ls_weighting_details 'calc w=1/[\s^2^(Fo^2^)+(0.0516P)^2^+0.4625P] where P=(Fo^2^+2Fc^2^)/3'
_refine_ls_weighting_scheme calc
_refine_ls_wR_factor_gt 0.0896
_refine_ls_wR_factor_ref 0.0944
_reflns_number_gt 3579
_reflns_number_total 4381
_reflns_threshold_expression I>2\s(I)
_cod_data_source_file c003515g.txt
_cod_data_source_block mor300
_cod_original_formula_sum 'C42 H22 N4 O10 Cl12'
_cod_database_code 1515896

loop_
_symmetry_equiv_pos_as_xyz
'x, y, z'
'-x, -y, -z'

loop_
_atom_site_label
_atom_site_type_symbol
_atom_site_fract_x
_atom_site_fract_y
_atom_site_fract_z
_atom_site_U_iso_or_equiv
_atom_site_adp_type
_atom_site_occupancy
_atom_site_symmetry_multiplicity
_atom_site_calc_flag
_atom_site_refinement_flags
O1 O 0.6354(2) 0.37630(18) 0.47329(15) 0.0214(4) Uani 1 1 d .
C1 C 0.6787(3) 0.4945(3) 0.4411(2) 0.0168(5) Uani 1 1 d .
C2 C 0.5660(3) 0.5075(3) 0.3382(2) 0.0141(5) Uani 1 1 d .
C3 C 0.6141(3) 0.6315(3) 0.3065(2) 0.0161(5) Uani 1 1 d .
H3 H 0.5445 0.6417 0.2393 0.019 Uiso 1 1 calc R
C4 C 0.7580(3) 0.7366(3) 0.3700(2) 0.0164(5) Uani 1 1 d .
N1 N 0.8112(3) 0.8567(2) 0.3465(2) 0.0221(5) Uani 1 1 d D
H1N1 H 0.906(3) 0.923(2) 0.397(2) 0.033 Uiso 1 1 d D
H2N1 H 0.742(3) 0.881(3) 0.297(2) 0.033 Uiso 1 1 d D
C5 C 0.8725(3) 0.7209(3) 0.4734(2) 0.0187(6) Uani 1 1 d .
O2 O 1.0043(2) 0.8164(2) 0.52940(16) 0.0267(4) Uani 1 1 d .
C6 C 0.8232(3) 0.5946(3) 0.5030(2) 0.0212(6) Uani 1 1 d .
H6 H 0.8937 0.5812 0.5675 0.025 Uiso 1 1 calc R
N2 N 0.4250(2) 0.4082(2) 0.27880(17) 0.0140(4) Uani 1 1 d .
C7 C 0.4855(3) 0.2745(3) 0.4137(2) 0.0182(5) Uani 1 1 d .
C8 C 0.3811(3) 0.2906(3) 0.3170(2) 0.0150(5) Uani 1 1 d .
C9 C 0.2294(3) 0.1856(3) 0.2595(2) 0.0190(5) Uani 1 1 d .
H9 H 0.1564 0.1939 0.1930 0.023 Uiso 1 1 calc R
C10 C 0.1842(3) 0.0695(3) 0.2984(2) 0.0221(6) Uani 1 1 d .
H10 H 0.0804 -0.0015 0.2588 0.027 Uiso 1 1 calc R
C11 C 0.2912(3) 0.0567(3) 0.3957(2) 0.0237(6) Uani 1 1 d .
H11 H 0.2598 -0.0232 0.4221 0.028 Uiso 1 1 calc R
C12 C 0.4410(3) 0.1582(3) 0.4533(2) 0.0232(6) Uani 1 1 d .
H12 H 0.5136 0.1494 0.5195 0.028 Uiso 1 1 calc R
C13 C 0.0237(3) 0.4123(2) -0.0822(2) 0.0115(5) Uani 1 1 d .
Cl1 Cl 0.05549(7) 0.30443(6) -0.18538(5) 0.01591(15) Uani 1 1 d .
C14 C 0.1138(3) 0.4429(2) 0.0372(2) 0.0117(5) Uani 1 1 d .
O3 O 0.2191(2) 0.38367(18) 0.06522(14) 0.0146(4) Uani 1 1 d D
H1O3 H 0.274(3) 0.408(3) 0.1339(16) 0.022 Uiso 1 1 d D
C15 C 0.0876(3) 0.5317(2) 0.1181(2) 0.0113(5) Uani 1 1 d .
Cl2 Cl 0.19651(7) 0.57175(6) 0.26728(5) 0.01393(14) Uani 1 1 d .
C16 C 0.6276(3) 0.8654(2) 0.9730(2) 0.0141(5) Uani 1 1 d .
O4 O 0.7413(2) 0.85430(19) 1.06244(16) 0.0204(4) Uani 1 1 d D
H1O4 H 0.734(4) 0.777(2) 1.044(3) 0.031 Uiso 1 1 d D
C17 C 0.4751(3) 0.7634(2) 0.9164(2) 0.0143(5) Uani 1 1 d .
Cl3 Cl 0.42741(7) 0.61488(6) 0.95959(5) 0.01693(15) Uani 1 1 d .
C18 C 0.3626(3) 0.7797(2) 0.8255(2) 0.0137(5) Uani 1 1 d .
Cl4 Cl 0.17400(7) 0.65117(6) 0.75384(5) 0.01823(15) Uani 1 1 d .
C19 C 0.3996(3) 0.8988(2) 0.7901(2) 0.0148(5) Uani 1 1 d .
O5 O 0.2973(2) 0.92215(19) 0.70236(16) 0.0209(4) Uani 1 1 d D
H1O5 H 0.213(3) 0.857(3) 0.666(3) 0.050(11) Uiso 1 1 d D
C20 C 0.5526(3) 1.0019(2) 0.8480(2) 0.0147(5) Uani 1 1 d .
Cl5 Cl 0.59977(7) 1.14961(6) 0.80328(5) 0.01923(15) Uani 1 1 d .
C21 C 0.6651(3) 0.9854(2) 0.9381(2) 0.0154(5) Uani 1 1 d .
Cl6 Cl 0.85541(7) 1.11200(6) 1.00590(5) 0.02071(16) Uani 1 1 d .

loop_
_atom_site_aniso_label
_atom_site_aniso_U_11
_atom_site_aniso_U_22
_atom_site_aniso_U_33
_atom_site_aniso_U_23
_atom_site_aniso_U_13
_atom_site_aniso_U_12
O1 0.0211(10) 0.0241(10) 0.0163(9) 0.0097(8) 0.0004(8) 0.0081(8)
C1 0.0176(13) 0.0219(14) 0.0119(12) 0.0050(10) 0.0045(10) 0.0090(11)
C2 0.0132(12) 0.0205(13) 0.0091(11) 0.0013(10) 0.0027(9) 0.0091(10)
C3 0.0128(12) 0.0199(13) 0.0139(12) 0.0041(10) 0.0013(10) 0.0069(10)
C4 0.0176(13) 0.0188(13) 0.0144(12) 0.0032(10) 0.0075(10) 0.0082(11)
N1 0.0198(12) 0.0212(12) 0.0198(12) 0.0065(10) 0.0013(10) 0.0048(10)
C5 0.0137(12) 0.0236(14) 0.0113(12) -0.0012(11) 0.0013(10) 0.0031(11)
O2 0.0213(10) 0.0269(11) 0.0229(10) 0.0063(9) 0.0018(8) 0.0034(9)
C6 0.0190(13) 0.0278(15) 0.0130(12) 0.0072(11) -0.0011(10) 0.0088(12)
N2 0.0128(10) 0.0170(11) 0.0124(10) 0.0045(9) 0.0031(8) 0.0066(9)
C7 0.0204(13) 0.0209(14) 0.0145(12) 0.0037(10) 0.0067(10) 0.0094(11)
C8 0.0177(13) 0.0178(13) 0.0118(12) 0.0044(10) 0.0066(10) 0.0085(11)
C9 0.0198(13) 0.0200(14) 0.0178(13) 0.0039(11) 0.0052(11) 0.0097(11)
C10 0.0248(14) 0.0203(14) 0.0222(14) 0.0042(11) 0.0115(12) 0.0081(12)
C11 0.0323(16) 0.0192(14) 0.0258(15) 0.0093(12) 0.0178(13) 0.0103(12)
C12 0.0337(16) 0.0264(15) 0.0172(13) 0.0124(12) 0.0103(12) 0.0167(13)
C13 0.0101(11) 0.0115(12) 0.0119(11) 0.0036(9) 0.0053(9) 0.0016(9)
Cl1 0.0177(3) 0.0205(3) 0.0114(3) 0.0032(2) 0.0039(2) 0.0109(3)
C14 0.0095(11) 0.0121(12) 0.0137(12) 0.0064(9) 0.0036(9) 0.0034(9)
O3 0.0137(9) 0.0200(9) 0.0093(8) 0.0027(7) -0.0012(7) 0.0098(8)
C15 0.0072(11) 0.0142(12) 0.0075(11) 0.0049(9) 0.0000(9) -0.0006(9)
Cl2 0.0135(3) 0.0187(3) 0.0078(3) 0.0042(2) 0.0000(2) 0.0065(2)
C16 0.0138(12) 0.0186(13) 0.0129(12) 0.0047(10) 0.0046(10) 0.0097(10)
O4 0.0189(9) 0.0210(10) 0.0174(9) 0.0046(8) -0.0019(8) 0.0092(8)
C17 0.0181(12) 0.0131(12) 0.0151(12) 0.0048(10) 0.0077(10) 0.0081(10)
Cl3 0.0178(3) 0.0164(3) 0.0181(3) 0.0085(2) 0.0053(2) 0.0074(2)
C18 0.0100(11) 0.0146(12) 0.0140(12) 0.0021(10) 0.0024(10) 0.0036(10)
Cl4 0.0132(3) 0.0162(3) 0.0189(3) 0.0054(2) 0.0002(2) 0.0017(2)
C19 0.0149(12) 0.0149(13) 0.0143(12) 0.0032(10) 0.0029(10) 0.0070(10)
O5 0.0160(10) 0.0172(10) 0.0224(10) 0.0087(8) -0.0038(8) 0.0040(8)
C20 0.0167(12) 0.0114(12) 0.0179(12) 0.0045(10) 0.0067(10) 0.0067(10)
Cl5 0.0189(3) 0.0141(3) 0.0224(3) 0.0071(3) 0.0043(3) 0.0047(3)
C21 0.0119(12) 0.0151(13) 0.0140(12) 0.0002(10) 0.0012(10) 0.0032(10)
Cl6 0.0135(3) 0.0189(3) 0.0214(3) 0.0036(3) 0.0001(3) 0.0015(2)

loop_
_atom_type_symbol
_atom_type_description
_atom_type_scat_dispersion_real
_atom_type_scat_dispersion_imag
_atom_type_scat_source
C C 0.0033 0.0016 'International Tables Vol C Tables 4.2.6.8 and 6.1.1.4'
H H 0.0000 0.0000 'International Tables Vol C Tables 4.2.6.8 and 6.1.1.4'
N N 0.0061 0.0033 'International Tables Vol C Tables 4.2.6.8 and 6.1.1.4'
O O 0.0106 0.0060 'International Tables Vol C Tables 4.2.6.8 and 6.1.1.4'
Cl Cl 0.1484 0.1585 'International Tables Vol C Tables 4.2.6.8 and 6.1.1.4'

loop_
_geom_angle_atom_site_label_1
_geom_angle_atom_site_label_2
_geom_angle_atom_site_label_3
_geom_angle
_geom_angle_site_symmetry_1
C1 O1 C7 119.85(19) .
C6 C1 O1 119.0(2) .
C6 C1 C2 122.2(2) .
O1 C1 C2 118.8(2) .
N2 C2 C3 121.2(2) .
N2 C2 C1 121.2(2) .
C3 C2 C1 117.6(2) .
C4 C3 C2 121.5(2) .
C4 C3 H3 119.3 .
C2 C3 H3 119.3 .
N1 C4 C3 125.1(2) .
N1 C4 C5 114.8(2) .
C3 C4 C5 120.1(2) .
C4 N1 H1N1 118.8(19) .
C4 N1 H2N1 120(2) .
H1N1 N1 H2N1 119(3) .
O2 C5 C6 122.8(2) .
O2 C5 C4 119.6(2) .
C6 C5 C4 117.6(2) .
C1 C6 C5 120.9(2) .
C1 C6 H6 119.5 .
C5 C6 H6 119.5 .
C2 N2 C8 118.7(2) .
O1 C7 C12 118.5(2) .
O1 C7 C8 119.8(2) .
C12 C7 C8 121.7(2) .
N2 C8 C9 120.3(2) .
N2 C8 C7 121.6(2) .
C9 C8 C7 118.1(2) .
C10 C9 C8 120.5(2) .
C10 C9 H9 119.7 .
C8 C9 H9 119.7 .
C9 C10 C11 120.0(3) .
C9 C10 H10 120.0 .
C11 C10 H10 120.0 .
C12 C11 C10 120.5(2) .
C12 C11 H11 119.8 .
C10 C11 H11 119.8 .
C11 C12 C7 119.2(2) .
C11 C12 H12 120.4 .
C7 C12 H12 120.4 .
C15 C13 C14 121.1(2) 2_565
C15 C13 Cl1 120.42(18) 2_565
C14 C13 Cl1 118.50(18) .
O3 C14 C15 125.1(2) .
O3 C14 C13 117.6(2) .
C15 C14 C13 117.3(2) .
C14 O3 H1O3 115(2) .
C13 C15 C14 121.7(2) 2_565
C13 C15 Cl2 119.67(19) 2_565
C14 C15 Cl2 118.67(18) .
O4 C16 C17 122.9(2) .
O4 C16 C21 118.6(2) .
C17 C16 C21 118.4(2) .
C16 O4 H1O4 106(2) .
C16 C17 C18 120.8(2) .
C16 C17 Cl3 118.70(18) .
C18 C17 Cl3 120.52(19) .
C19 C18 C17 121.0(2) .
C19 C18 Cl4 118.48(18) .
C17 C18 Cl4 120.51(19) .
O5 C19 C18 124.5(2) .
O5 C19 C20 117.4(2) .
C18 C19 C20 118.1(2) .
C19 O5 H1O5 114(3) .
C21 C20 C19 121.0(2) .
C21 C20 Cl5 120.79(19) .
C19 C20 Cl5 118.22(18) .
C20 C21 C16 120.7(2) .
C20 C21 Cl6 120.34(19) .
C16 C21 Cl6 118.92(18) .

loop_
_geom_bond_atom_site_label_1
_geom_bond_atom_site_label_2
_geom_bond_distance
_geom_bond_site_symmetry_2
O1 C1 1.359(3) .
O1 C7 1.373(3) .
C1 C6 1.339(4) .
C1 C2 1.471(3) .
C2 N2 1.312(3) .
C2 C3 1.415(3) .
C3 C4 1.362(3) .
C3 H3 0.9500 .
C4 N1 1.333(3) .
C4 C5 1.499(3) .
N1 H1N1 0.911(18) .
N1 H2N1 0.901(17) .
C5 O2 1.239(3) .
C5 C6 1.424(4) .
C6 H6 0.9500 .
N2 C8 1.392(3) .
C7 C12 1.390(4) .
C7 C8 1.395(3) .
C8 C9 1.393(3) .
C9 C10 1.384(4) .
C9 H9 0.9500 .
C10 C11 1.396(4) .
C10 H10 0.9500 .
C11 C12 1.368(4) .
C11 H11 0.9500 .
C12 H12 0.9500 .
C13 C15 1.386(3) 2_565
C13 C14 1.393(3) .
C13 Cl1 1.723(2) .
C14 O3 1.350(3) .
C14 C15 1.387(3) .
O3 H1O3 0.802(17) .
C15 C13 1.386(3) 2_565
C15 Cl2 1.730(2) .
C16 O4 1.362(3) .
C16 C17 1.384(3) .
C16 C21 1.392(3) .
O4 H1O4 0.809(18) .
C17 C18 1.394(3) .
C17 Cl3 1.722(2) .
C18 C19 1.385(3) .
C18 Cl4 1.724(2) .
C19 O5 1.354(3) .
C19 C20 1.394(3) .
O5 H1O5 0.811(18) .
C20 C21 1.388(3) .
C20 Cl5 1.725(2) .
C21 Cl6 1.722(2) .

loop_
_geom_hbond_atom_site_label_D
_geom_hbond_atom_site_label_H
_geom_hbond_atom_site_label_A
_geom_hbond_distance_DH
_geom_hbond_distance_HA
_geom_hbond_distance_DA
_geom_hbond_angle_DHA
_geom_hbond_site_symmetry_A
N1 H2N1 O5 0.901(17) 2.29(3) 2.987(3) 134(3) 2_676
O5 H1O5 O2 0.811(18) 2.07(3) 2.715(3) 136(3) 1_455
O4 H1O4 O3 0.809(18) 2.24(2) 2.974(3) 151(3) 2_666
O3 H1O3 N2 0.802(17) 1.948(19) 2.709(3) 158(3) .

loop_
_geom_torsion_atom_site_label_1
_geom_torsion_atom_site_label_2
_geom_torsion_atom_site_label_3
_geom_torsion_atom_site_label_4
_geom_torsion
_geom_torsion_site_symmetry_1
_geom_torsion_site_symmetry_4
C7 O1 C1 C6 177.6(2) . .
C7 O1 C1 C2 -3.3(3) . .
C6 C1 C2 N2 -180.0(2) . .
O1 C1 C2 N2 1.0(3) . .
C6 C1 C2 C3 -0.9(4) . .
O1 C1 C2 C3 -179.9(2) . .
N2 C2 C3 C4 177.8(2) . .
C1 C2 C3 C4 -1.3(3) . .
C2 C3 C4 N1 -179.4(2) . .
C2 C3 C4 C5 2.4(4) . .
N1 C4 C5 O2 0.4(3) . .
C3 C4 C5 O2 178.8(2) . .
N1 C4 C5 C6 -179.8(2) . .
C3 C4 C5 C6 -1.4(4) . .
O1 C1 C6 C5 -179.1(2) . .
C2 C1 C6 C5 1.9(4) . .
O2 C5 C6 C1 179.1(2) . .
C4 C5 C6 C1 -0.8(4) . .
C3 C2 N2 C8 -177.3(2) . .
C1 C2 N2 C8 1.8(3) . .
C1 O1 C7 C12 -176.1(2) . .
C1 O1 C7 C8 2.9(3) . .
C2 N2 C8 C9 177.1(2) . .
C2 N2 C8 C7 -2.3(3) . .
O1 C7 C8 N2 0.0(4) . .
C12 C7 C8 N2 178.9(2) . .
O1 C7 C8 C9 -179.4(2) . .
C12 C7 C8 C9 -0.5(4) . .
N2 C8 C9 C10 -178.9(2) . .
C7 C8 C9 C10 0.5(4) . .
C8 C9 C10 C11 -0.2(4) . .
C9 C10 C11 C12 0.0(4) . .
C10 C11 C12 C7 0.0(4) . .
O1 C7 C12 C11 179.2(2) . .
C8 C7 C12 C11 0.3(4) . .
C15 C13 C14 O3 179.6(2) 2_565 .
Cl1 C13 C14 O3 -1.2(3) . .
C15 C13 C14 C15 -0.2(4) 2_565 .
Cl1 C13 C14 C15 178.99(17) . .
O3 C14 C15 C13 -179.6(2) . 2_565
C13 C14 C15 C13 0.2(4) . 2_565
O3 C14 C15 Cl2 0.0(3) . .
C13 C14 C15 Cl2 179.78(16) . .
O4 C16 C17 C18 179.8(2) . .
C21 C16 C17 C18 0.9(4) . .
O4 C16 C17 Cl3 -0.8(3) . .
C21 C16 C17 Cl3 -179.66(18) . .
C16 C17 C18 C19 -0.7(4) . .
Cl3 C17 C18 C19 179.94(19) . .
C16 C17 C18 Cl4 178.97(19) . .
Cl3 C17 C18 Cl4 -0.4(3) . .
C17 C18 C19 O5 179.7(2) . .
Cl4 C18 C19 O5 0.1(3) . .
C17 C18 C19 C20 0.0(4) . .
Cl4 C18 C19 C20 -179.69(19) . .
O5 C19 C20 C21 -179.3(2) . .
C18 C19 C20 C21 0.5(4) . .
O5 C19 C20 Cl5 -0.4(3) . .
C18 C19 C20 Cl5 179.39(18) . .
C19 C20 C21 C16 -0.2(4) . .
Cl5 C20 C21 C16 -179.09(19) . .
C19 C20 C21 Cl6 178.19(19) . .
Cl5 C20 C21 Cl6 -0.7(3) . .
O4 C16 C21 C20 -179.4(2) . .
C17 C16 C21 C20 -0.5(4) . .
O4 C16 C21 Cl6 2.2(3) . .
C17 C16 C21 Cl6 -178.91(18) . .
